data_1562139
loop_
_publ_author_name
'Zhong, Jie-Cen'
'Wan, Fang'
'Sun, Yan-Qiong'
'Chen, Yi-Ping'

_publ_section_title
;
 Luminescent hybrid lanthanide sulfates and lanthanide
 sulfonate-carboxylates with 1,10-phenanthroline involving in-situ
 oxidation of 2-mercaptonbenzoic acid
;
_journal_name_full 'Journal of Solid State Chemistry'
_journal_page_first 14
_journal_page_last 20
_journal_paper_doi 10.1016/j.jssc.2014.08.037
_journal_volume 221
_journal_year 2015
_chemical_formula_sum 'C24 H20 N4 O14 S3 Sm2'
_chemical_formula_weight 985.32
_space_group_IT_number 2
_space_group_name_Hall '-P 1'
_space_group_name_H-M_alt 'P -1'
_symmetry_cell_setting triclinic
_symmetry_space_group_name_H-M 'P -1'
_atom_sites_solution_hydrogens geom
_atom_sites_solution_primary direct
_atom_sites_solution_secondary difmap
_audit_creation_method SHELXL-97
_cell_angle_alpha 71.92(3)
_cell_angle_beta 75.75(4)
_cell_angle_gamma 83.60(5)
_cell_formula_units_Z 2
_cell_length_a 10.195(9)
_cell_length_b 12.316(11)
_cell_length_c 12.552(10)
_cell_measurement_temperature 293(2)
_cell_volume 1451(2)
_computing_structure_refinement 'SHELXL-97 (Sheldrick, 1997)'
_computing_structure_solution 'SHELXS-97 (Sheldrick, 1990)'
_diffrn_ambient_temperature 293(2)
_diffrn_measured_fraction_theta_full 0.950
_diffrn_measured_fraction_theta_max 0.950
_diffrn_radiation_monochromator graphite
_diffrn_radiation_source 'fine-focus sealed tube'
_diffrn_radiation_type MoK\a
_diffrn_radiation_wavelength 0.71073
_diffrn_reflns_av_R_equivalents 0.0513
_diffrn_reflns_av_sigmaI/netI 0.0669
_diffrn_reflns_limit_h_max 13
_diffrn_reflns_limit_h_min -12
_diffrn_reflns_limit_k_max 15
_diffrn_reflns_limit_k_min -15
_diffrn_reflns_limit_l_max 16
_diffrn_reflns_limit_l_min -16
_diffrn_reflns_number 12101
_diffrn_reflns_theta_full 27.49
_diffrn_reflns_theta_max 27.49
_diffrn_reflns_theta_min 2.99
_exptl_absorpt_coefficient_mu 4.303
_exptl_crystal_density_diffrn 2.255
_exptl_crystal_density_method 'not measured'
_exptl_crystal_F_000 952
_refine_diff_density_max 1.290
_refine_diff_density_min -1.539
_refine_diff_density_rms 0.254
_refine_ls_extinction_method none
_refine_ls_goodness_of_fit_ref 1.067
_refine_ls_hydrogen_treatment mixed
_refine_ls_matrix_type full
_refine_ls_number_parameters 411
_refine_ls_number_reflns 6326
_refine_ls_number_restraints 0
_refine_ls_restrained_S_all 1.067
_refine_ls_R_factor_all 0.0565
_refine_ls_R_factor_gt 0.0476
_refine_ls_shift/su_max 0.026
_refine_ls_shift/su_mean 0.001
_refine_ls_structure_factor_coef Fsqd
_refine_ls_weighting_details 'calc w=1/[\s^2^(Fo^2^)+(0.0753P)^2^+3.1008P] where P=(Fo^2^+2Fc^2^)/3'
_refine_ls_weighting_scheme calc
_refine_ls_wR_factor_gt 0.1313
_refine_ls_wR_factor_ref 0.1421
_reflns_number_gt 5601
_reflns_number_total 6326
_reflns_threshold_expression >2sigma(I)
_cod_data_source_file JSSC-2015-221-14.cif
_cod_data_source_block zjc
_cod_original_sg_symbol_H-M P-1
_cod_database_code 1562139

loop_
_symmetry_equiv_pos_as_xyz
'x, y, z'
'-x, -y, -z'

loop_
_atom_site_label
_atom_site_type_symbol
_atom_site_fract_x
_atom_site_fract_y
_atom_site_fract_z
_atom_site_U_iso_or_equiv
_atom_site_adp_type
_atom_site_occupancy
_atom_site_symmetry_multiplicity
_atom_site_calc_flag
_atom_site_refinement_flags
_atom_site_disorder_assembly
_atom_site_disorder_group
Sm1 Sm 0.98190(3) 0.15928(3) 0.37196(3) 0.01949(12) Uani 1 1 d . . .
Sm2 Sm 1.58313(3) -0.10066(3) 0.38352(3) 0.01890(12) Uani 1 1 d . . .
S1 S 1.05323(17) 0.12542(14) 0.65559(14) 0.0205(3) Uani 1 1 d . . .
S2 S 1.27791(15) 0.02792(13) 0.39253(13) 0.0187(3) Uani 1 1 d . . .
S3 S 1.36122(17) -0.20448(14) 0.66912(14) 0.0210(3) Uani 1 1 d . . .
O1 O 0.9383(5) 0.1841(5) 0.7126(5) 0.0327(12) Uani 1 1 d . . .
O2 O 1.1786(5) 0.1381(5) 0.6883(4) 0.0298(12) Uani 1 1 d . . .
O3 O 1.0290(6) 0.0025(4) 0.6872(4) 0.0295(12) Uani 1 1 d . . .
O4 O 1.0745(5) 0.1756(4) 0.5275(4) 0.0266(11) Uani 1 1 d . . .
O5 O 0.8217(5) 0.2719(5) 0.4990(5) 0.0332(12) Uani 1 1 d . . .
H5A H 0.7259 0.2739 0.4968 0.050 Uiso 1 1 d R . .
H5B H 0.8216 0.2420 0.5813 0.050 Uiso 1 1 d R . .
O6 O 1.1539(5) -0.0293(4) 0.4657(4) 0.0264(11) Uani 1 1 d . . .
O7 O 1.2321(5) 0.1340(4) 0.3161(4) 0.0274(11) Uani 1 1 d . . .
O8 O 1.3631(5) -0.0443(4) 0.3267(4) 0.0239(10) Uani 1 1 d . . .
O12 O 1.3739(6) -0.0937(4) 0.6885(4) 0.0303(12) Uani 1 1 d . . .
O13 O 1.2162(5) -0.2311(5) 0.7035(4) 0.0292(12) Uani 1 1 d . . .
O14 O 1.4429(5) -0.2935(5) 0.7321(5) 0.0330(12) Uani 1 1 d . . .
N1 N 1.0647(7) 0.3653(6) 0.2828(6) 0.0353(16) Uani 1 1 d . . .
N2 N 1.0480(6) 0.2341(6) 0.1442(5) 0.0284(14) Uani 1 1 d . . .
N3 N 1.6365(6) -0.0588(5) 0.1615(5) 0.0246(13) Uani 1 1 d . . .
N4 N 1.5309(6) -0.2602(5) 0.3073(5) 0.0248(13) Uani 1 1 d . . .
C1 C 1.0655(10) 0.4329(7) 0.3480(9) 0.043(2) Uani 1 1 d . . .
H1 H 1.0329 0.4049 0.4271 0.052 Uiso 1 1 calc R . .
C2 C 1.1128(12) 0.5425(8) 0.3032(11) 0.061(3) Uani 1 1 d . . .
H2 H 1.1113 0.5871 0.3512 0.073 Uiso 1 1 calc R . .
C3 C 1.1605(10) 0.5831(8) 0.1903(11) 0.061(3) Uani 1 1 d . . .
H3 H 1.1933 0.6565 0.1600 0.073 Uiso 1 1 calc R . .
C4 C 1.1625(9) 0.5187(8) 0.1166(9) 0.046(2) Uani 1 1 d . . .
C5 C 1.2080(10) 0.5589(9) -0.0063(11) 0.065(4) Uani 1 1 d . . .
H5 H 1.2471 0.6298 -0.0391 0.077 Uiso 1 1 calc R . .
C6 C 1.1964(9) 0.4982(10) -0.0757(9) 0.064(4) Uani 1 1 d . . .
H6 H 1.2244 0.5288 -0.1550 0.077 Uiso 1 1 calc R . .
C7 C 1.1403(9) 0.3847(9) -0.0281(8) 0.046(2) Uani 1 1 d . . .
C8 C 1.1222(9) 0.3205(10) -0.0954(8) 0.053(3) Uani 1 1 d . . .
H8 H 1.1485 0.3478 -0.1751 0.063 Uiso 1 1 calc R . .
C9 C 1.0650(9) 0.2160(10) -0.0438(8) 0.049(3) Uani 1 1 d . . .
H9 H 1.0498 0.1724 -0.0880 0.059 Uiso 1 1 calc R . .
C10 C 1.0300(8) 0.1758(8) 0.0765(7) 0.041(2) Uani 1 1 d . . .
H10 H 0.9920 0.1045 0.1107 0.049 Uiso 1 1 calc R . .
C11 C 1.1010(8) 0.3401(7) 0.0924(7) 0.0343(19) Uani 1 1 d . . .
C12 C 1.1125(8) 0.4075(7) 0.1653(8) 0.0362(19) Uani 1 1 d . . .
C13 C 1.6985(8) 0.0347(7) 0.0877(6) 0.0307(17) Uani 1 1 d . . .
H13 H 1.7217 0.0883 0.1177 0.037 Uiso 1 1 calc R . .
C14 C 1.7305(8) 0.0565(7) -0.0319(7) 0.0356(18) Uani 1 1 d . . .
H14 H 1.7767 0.1213 -0.0793 0.043 Uiso 1 1 calc R . .
C15 C 1.6929(8) -0.0189(8) -0.0780(6) 0.0361(19) Uani 1 1 d . . .
H15 H 1.7118 -0.0043 -0.1574 0.043 Uiso 1 1 calc R . .
C16 C 1.6270(8) -0.1167(7) -0.0073(6) 0.0320(17) Uani 1 1 d . . .
C17 C 1.5840(8) -0.1991(8) -0.0504(7) 0.039(2) Uani 1 1 d . . .
H17 H 1.5935 -0.1845 -0.1292 0.047 Uiso 1 1 calc R . .
C18 C 1.5303(9) -0.2972(8) 0.0223(7) 0.042(2) Uani 1 1 d . . .
H18 H 1.5033 -0.3495 -0.0072 0.051 Uiso 1 1 calc R . .
C19 C 1.5135(8) -0.3231(7) 0.1446(7) 0.0319(17) Uani 1 1 d . . .
C20 C 1.4688(9) -0.4299(8) 0.2231(8) 0.043(2) Uani 1 1 d . . .
H20 H 1.4500 -0.4873 0.1960 0.052 Uiso 1 1 calc R . .
C21 C 1.4535(10) -0.4482(7) 0.3392(8) 0.041(2) Uani 1 1 d . . .
H21 H 1.4218 -0.5170 0.3916 0.050 Uiso 1 1 calc R . .
C22 C 1.4867(9) -0.3611(7) 0.3772(8) 0.0371(19) Uani 1 1 d . . .
H22 H 1.4771 -0.3746 0.4558 0.044 Uiso 1 1 calc R . .
C23 C 1.5448(8) -0.2416(7) 0.1923(7) 0.0281(16) Uani 1 1 d . . .
C24 C 1.6008(7) -0.1353(6) 0.1144(6) 0.0263(16) Uani 1 1 d . . .
O10 O 1.4070(5) -0.1933(4) 0.5428(4) 0.0238(10) Uiso 1 1 d . . .
O11 O 1.6715(5) -0.2807(5) 0.5217(5) 0.0317(12) Uiso 1 1 d . . .
H11A H 1.6569 -0.2721 0.5891 0.048 Uiso 1 1 d R . .
H11B H 1.6301 -0.3396 0.5259 0.048 Uiso 1 1 d R . .
O9 O 1.3607(5) 0.0514(4) 0.4640(5) 0.0301(12) Uiso 1 1 d . . .

loop_
_atom_site_aniso_label
_atom_site_aniso_U_11
_atom_site_aniso_U_22
_atom_site_aniso_U_33
_atom_site_aniso_U_23
_atom_site_aniso_U_13
_atom_site_aniso_U_12
Sm1 0.0205(2) 0.02122(19) 0.01697(19) -0.00519(14) -0.00379(14) -0.00380(14)
Sm2 0.0208(2) 0.0223(2) 0.01520(18) -0.00628(13) -0.00458(14) -0.00377(14)
S1 0.0211(8) 0.0238(8) 0.0184(8) -0.0081(6) -0.0048(6) -0.0022(6)
S2 0.0186(8) 0.0235(8) 0.0144(7) -0.0051(6) -0.0042(6) -0.0030(6)
S3 0.0211(8) 0.0229(8) 0.0185(8) -0.0048(6) -0.0049(6) -0.0026(6)
O1 0.029(3) 0.037(3) 0.031(3) -0.013(2) -0.003(2) 0.004(2)
O2 0.026(3) 0.045(3) 0.024(3) -0.015(2) -0.009(2) -0.005(2)
O3 0.048(3) 0.024(3) 0.021(2) -0.010(2) -0.011(2) -0.003(2)
O4 0.022(3) 0.031(3) 0.027(3) -0.009(2) -0.007(2) 0.001(2)
O5 0.030(3) 0.035(3) 0.038(3) -0.013(2) -0.013(2) -0.001(2)
O6 0.027(3) 0.027(3) 0.025(3) -0.010(2) 0.000(2) -0.011(2)
O7 0.025(3) 0.034(3) 0.019(2) -0.004(2) -0.003(2) -0.002(2)
O8 0.019(2) 0.033(3) 0.022(2) -0.012(2) -0.0061(19) 0.005(2)
O12 0.044(3) 0.025(3) 0.023(3) -0.011(2) -0.002(2) -0.008(2)
O13 0.023(3) 0.038(3) 0.026(3) -0.006(2) -0.005(2) -0.009(2)
O14 0.032(3) 0.034(3) 0.032(3) -0.003(2) -0.015(2) 0.004(2)
N1 0.032(4) 0.033(4) 0.035(4) 0.000(3) -0.006(3) -0.007(3)
N2 0.024(3) 0.037(4) 0.020(3) -0.006(3) -0.002(2) 0.001(3)
N3 0.030(3) 0.027(3) 0.019(3) -0.009(2) -0.009(2) 0.000(2)
N4 0.026(3) 0.026(3) 0.023(3) -0.007(2) -0.004(2) -0.004(2)
C1 0.047(5) 0.032(4) 0.052(6) -0.011(4) -0.009(4) -0.011(4)
C2 0.072(7) 0.032(5) 0.082(8) -0.013(5) -0.024(6) -0.009(5)
C3 0.046(6) 0.030(5) 0.094(9) 0.008(5) -0.024(6) -0.011(4)
C4 0.029(4) 0.033(4) 0.059(6) 0.008(4) -0.007(4) -0.001(3)
C5 0.041(6) 0.043(6) 0.077(8) 0.031(6) -0.010(6) -0.015(4)
C6 0.029(5) 0.075(8) 0.046(6) 0.036(6) 0.000(4) -0.004(5)
C7 0.028(4) 0.058(6) 0.035(5) 0.003(4) -0.002(4) 0.009(4)
C8 0.035(5) 0.078(7) 0.026(4) 0.008(5) -0.006(4) 0.006(5)
C9 0.042(5) 0.080(7) 0.030(5) -0.023(5) -0.015(4) 0.012(5)
C10 0.033(4) 0.057(6) 0.028(4) -0.012(4) -0.006(4) 0.012(4)
C11 0.021(4) 0.042(5) 0.024(4) 0.006(3) 0.001(3) 0.003(3)
C12 0.019(4) 0.032(4) 0.048(5) 0.000(4) -0.003(3) -0.004(3)
C13 0.031(4) 0.036(4) 0.023(4) -0.011(3) 0.001(3) -0.002(3)
C14 0.034(4) 0.042(5) 0.024(4) -0.002(3) -0.003(3) -0.007(4)
C15 0.035(4) 0.055(5) 0.013(3) -0.006(3) -0.002(3) 0.000(4)
C16 0.033(4) 0.045(5) 0.019(4) -0.014(3) -0.008(3) 0.010(3)
C17 0.033(4) 0.062(6) 0.030(4) -0.025(4) -0.006(4) -0.002(4)
C18 0.044(5) 0.059(6) 0.034(5) -0.030(4) -0.010(4) 0.003(4)
C19 0.024(4) 0.039(4) 0.043(5) -0.025(4) -0.014(3) 0.004(3)
C20 0.043(5) 0.038(5) 0.059(6) -0.024(4) -0.016(4) -0.004(4)
C21 0.057(6) 0.027(4) 0.047(5) -0.009(4) -0.023(4) -0.007(4)
C22 0.043(5) 0.031(4) 0.037(5) -0.007(3) -0.010(4) -0.006(3)
C23 0.029(4) 0.035(4) 0.029(4) -0.020(3) -0.011(3) 0.003(3)
C24 0.025(4) 0.035(4) 0.018(3) -0.009(3) -0.006(3) 0.006(3)

loop_
_atom_type_symbol
_atom_type_description
_atom_type_scat_dispersion_real
_atom_type_scat_dispersion_imag
_atom_type_scat_source
C C 0.0033 0.0016 'International Tables Vol C Tables 4.2.6.8 and 6.1.1.4'
H H 0.0000 0.0000 'International Tables Vol C Tables 4.2.6.8 and 6.1.1.4'
N N 0.0061 0.0033 'International Tables Vol C Tables 4.2.6.8 and 6.1.1.4'
O O 0.0106 0.0060 'International Tables Vol C Tables 4.2.6.8 and 6.1.1.4'
S S 0.1246 0.1234 'International Tables Vol C Tables 4.2.6.8 and 6.1.1.4'
Sm Sm -0.1638 3.4418 'International Tables Vol C Tables 4.2.6.8 and 6.1.1.4'

loop_
_geom_angle_atom_site_label_1
_geom_angle_atom_site_label_2
_geom_angle_atom_site_label_3
_geom_angle
_geom_angle_site_symmetry_1
_geom_angle_site_symmetry_3
O3 Sm1 O6 74.95(18) 2_756 2_756
O3 Sm1 O13 86.16(19) 2_756 2_756
O6 Sm1 O13 89.87(18) 2_756 2_756
O3 Sm1 O4 129.49(17) 2_756 .
O6 Sm1 O4 78.94(18) 2_756 .
O13 Sm1 O4 136.41(18) 2_756 .
O3 Sm1 O7 86.56(19) 2_756 .
O6 Sm1 O7 122.59(17) 2_756 .
O13 Sm1 O7 143.30(17) 2_756 .
O4 Sm1 O7 72.36(17) . .
O3 Sm1 N1 138.6(2) 2_756 .
O6 Sm1 N1 145.6(2) 2_756 .
O13 Sm1 N1 86.1(2) 2_756 .
O4 Sm1 N1 80.7(2) . .
O7 Sm1 N1 76.0(2) . .
O3 Sm1 O5 137.14(19) 2_756 .
O6 Sm1 O5 70.28(18) 2_756 .
O13 Sm1 O5 69.73(19) 2_756 .
O4 Sm1 O5 66.82(18) . .
O7 Sm1 O5 133.51(18) . .
N1 Sm1 O5 76.3(2) . .
O3 Sm1 N2 75.5(2) 2_756 .
O6 Sm1 N2 144.85(19) 2_756 .
O13 Sm1 N2 69.55(18) 2_756 .
O4 Sm1 N2 135.50(19) . .
O7 Sm1 N2 73.80(18) . .
N1 Sm1 N2 63.7(2) . .
O5 Sm1 N2 123.62(19) . .
O3 Sm1 O6 66.92(17) 2_756 .
O6 Sm1 O6 71.69(19) 2_756 .
O13 Sm1 O6 150.27(16) 2_756 .
O4 Sm1 O6 64.08(16) . .
O7 Sm1 O6 51.18(15) . .
N1 Sm1 O6 122.27(19) . .
O5 Sm1 O6 121.94(17) . .
N2 Sm1 O6 112.82(17) . .
O3 Sm1 S2 77.32(15) 2_756 .
O6 Sm1 S2 97.86(14) 2_756 .
O13 Sm1 S2 159.17(14) 2_756 .
O4 Sm1 S2 64.34(13) . .
O7 Sm1 S2 24.75(12) . .
N1 Sm1 S2 97.85(16) . .
O5 Sm1 S2 131.10(13) . .
N2 Sm1 S2 93.80(14) . .
O6 Sm1 S2 26.52(10) . .
O12 Sm2 O9 74.51(19) 2_856 2_856
O12 Sm2 O10 127.78(18) 2_856 .
O9 Sm2 O10 79.53(19) 2_856 .
O12 Sm2 O2 87.8(2) 2_856 2_856
O9 Sm2 O2 89.06(18) 2_856 2_856
O10 Sm2 O2 136.51(17) . 2_856
O12 Sm2 O8 85.47(19) 2_856 .
O9 Sm2 O8 122.90(17) 2_856 .
O10 Sm2 O8 71.94(17) . .
O2 Sm2 O8 143.78(17) 2_856 .
O12 Sm2 O11 137.67(19) 2_856 .
O9 Sm2 O11 70.20(19) 2_856 .
O10 Sm2 O11 67.35(17) . .
O2 Sm2 O11 69.28(18) 2_856 .
O8 Sm2 O11 133.66(17) . .
O12 Sm2 N4 137.52(19) 2_856 .
O9 Sm2 N4 147.63(18) 2_856 .
O10 Sm2 N4 80.52(19) . .
O2 Sm2 N4 88.13(19) 2_856 .
O8 Sm2 N4 73.61(18) . .
O11 Sm2 N4 78.7(2) . .
O12 Sm2 N3 75.43(19) 2_856 .
O9 Sm2 N3 143.65(19) 2_856 .
O10 Sm2 N3 136.00(19) . .
O2 Sm2 N3 69.78(18) 2_856 .
O8 Sm2 N3 74.07(18) . .
O11 Sm2 N3 124.06(18) . .
N4 Sm2 N3 63.55(19) . .
O12 Sm2 S2 75.67(15) 2_856 .
O9 Sm2 S2 98.73(14) 2_856 .
O10 Sm2 S2 64.47(13) . .
O2 Sm2 S2 158.93(13) 2_856 .
O8 Sm2 S2 24.22(12) . .
O11 Sm2 S2 131.78(13) . .
N4 Sm2 S2 95.31(15) . .
N3 Sm2 S2 93.15(14) . .
O1 S1 O2 111.1(3) . .
O1 S1 O3 110.4(3) . .
O2 S1 O3 108.3(3) . .
O1 S1 O4 109.8(3) . .
O2 S1 O4 107.9(3) . .
O3 S1 O4 109.3(3) . .
O7 S2 O8 111.3(3) . .
O7 S2 O6 105.7(3) . .
O8 S2 O6 111.5(3) . .
O7 S2 O9 111.4(3) . .
O8 S2 O9 106.7(3) . .
O6 S2 O9 110.3(3) . .
O7 S2 Sm1 45.2(2) . .
O8 S2 Sm1 131.0(2) . .
O6 S2 Sm1 60.8(2) . .
O9 S2 Sm1 121.6(2) . .
O7 S2 Sm2 130.6(2) . .
O8 S2 Sm2 43.84(19) . .
O6 S2 Sm2 122.6(2) . .
O9 S2 Sm2 63.0(2) . .
Sm1 S2 Sm2 173.93(5) . .
O14 S3 O13 112.1(3) . .
O14 S3 O12 110.6(3) . .
O13 S3 O12 108.1(3) . .
O14 S3 O10 109.3(3) . .
O13 S3 O10 107.0(3) . .
O12 S3 O10 109.6(3) . .
S1 O2 Sm2 134.5(3) . 2_856
S1 O3 Sm1 148.5(3) . 2_756
S1 O4 Sm1 138.4(3) . .
S2 O6 Sm1 156.9(3) . 2_756
S2 O6 Sm1 92.7(2) . .
Sm1 O6 Sm1 108.31(19) 2_756 .
S2 O7 Sm1 110.1(3) . .
S2 O8 Sm2 111.9(3) . .
S3 O12 Sm2 150.2(3) . 2_856
S3 O13 Sm1 136.1(3) . 2_756
C1 N1 C12 118.3(7) . .
C1 N1 Sm1 121.6(6) . .
C12 N1 Sm1 120.1(6) . .
C10 N2 C11 117.5(7) . .
C10 N2 Sm1 123.8(5) . .
C11 N2 Sm1 118.8(5) . .
C13 N3 C24 116.8(6) . .
C13 N3 Sm2 123.5(5) . .
C24 N3 Sm2 119.8(5) . .
C22 N4 C23 117.5(7) . .
C22 N4 Sm2 122.2(5) . .
C23 N4 Sm2 120.2(5) . .
N1 C1 C2 122.9(10) . .
C3 C2 C1 119.0(11) . .
C2 C3 C4 121.7(9) . .
C3 C4 C12 117.8(9) . .
C3 C4 C5 124.5(10) . .
C12 C4 C5 117.7(11) . .
C6 C5 C4 122.7(9) . .
C5 C6 C7 120.8(9) . .
C8 C7 C11 118.8(9) . .
C8 C7 C6 123.1(9) . .
C11 C7 C6 118.1(10) . .
C9 C8 C7 119.4(8) . .
C8 C9 C10 118.9(10) . .
N2 C10 C9 123.4(9) . .
N2 C11 C7 121.9(9) . .
N2 C11 C12 117.9(7) . .
C7 C11 C12 120.2(8) . .
N1 C12 C4 120.3(9) . .
N1 C12 C11 119.1(7) . .
C4 C12 C11 120.4(9) . .
N3 C13 C14 123.8(8) . .
C15 C14 C13 119.1(8) . .
C14 C15 C16 120.4(7) . .
C15 C16 C24 117.6(8) . .
C15 C16 C17 123.1(7) . .
C24 C16 C17 119.2(8) . .
C18 C17 C16 120.5(8) . .
C17 C18 C19 121.5(9) . .
C23 C19 C20 116.6(8) . .
C23 C19 C18 120.4(8) . .
C20 C19 C18 123.0(8) . .
C21 C20 C19 119.9(8) . .
C20 C21 C22 118.7(8) . .
N4 C22 C21 123.8(8) . .
N4 C23 C19 123.4(8) . .
N4 C23 C24 118.3(7) . .
C19 C23 C24 118.1(7) . .
N3 C24 C16 122.3(7) . .
N3 C24 C23 117.7(6) . .
C16 C24 C23 119.8(7) . .
S3 O10 Sm2 137.5(3) . .
S2 O9 Sm2 159.9(3) . 2_856

loop_
_geom_bond_atom_site_label_1
_geom_bond_atom_site_label_2
_geom_bond_distance
_geom_bond_site_symmetry_2
Sm1 O3 2.354(5) 2_756
Sm1 O6 2.390(5) 2_756
Sm1 O13 2.404(5) 2_756
Sm1 O4 2.436(5) .
Sm1 O7 2.485(5) .
Sm1 N1 2.579(7) .
Sm1 O5 2.592(6) .
Sm1 N2 2.651(6) .
Sm1 O6 2.875(6) .
Sm1 S2 3.291(3) .
Sm2 O12 2.332(5) 2_856
Sm2 O9 2.387(6) 2_856
Sm2 O10 2.407(5) .
Sm2 O2 2.420(5) 2_856
Sm2 O8 2.481(5) .
Sm2 O11 2.583(5) .
Sm2 N4 2.591(6) .
Sm2 N3 2.599(6) .
Sm2 S2 3.323(3) .
S1 O1 1.458(5) .
S1 O2 1.473(5) .
S1 O3 1.474(5) .
S1 O4 1.502(5) .
S2 O7 1.467(5) .
S2 O8 1.469(5) .
S2 O6 1.471(5) .
S2 O9 1.479(6) .
S3 O14 1.450(5) .
S3 O13 1.479(5) .
S3 O12 1.482(5) .
S3 O10 1.506(5) .
O2 Sm2 2.420(5) 2_856
O3 Sm1 2.354(5) 2_756
O6 Sm1 2.390(5) 2_756
O12 Sm2 2.332(5) 2_856
O13 Sm1 2.404(5) 2_756
N1 C1 1.340(12) .
N1 C12 1.382(11) .
N2 C10 1.325(11) .
N2 C11 1.370(10) .
N3 C13 1.340(10) .
N3 C24 1.377(10) .
N4 C22 1.330(10) .
N4 C23 1.362(9) .
C1 C2 1.381(13) .
C2 C3 1.330(16) .
C3 C4 1.389(16) .
C4 C12 1.411(12) .
C4 C5 1.436(16) .
C5 C6 1.345(18) .
C6 C7 1.459(15) .
C7 C8 1.376(16) .
C7 C11 1.409(11) .
C8 C9 1.371(15) .
C9 C10 1.402(12) .
C11 C12 1.444(13) .
C13 C14 1.401(11) .
C14 C15 1.365(12) .
C15 C16 1.384(12) .
C16 C24 1.433(10) .
C16 C17 1.439(12) .
C17 C18 1.346(13) .
C18 C19 1.438(12) .
C19 C23 1.416(11) .
C19 C20 1.419(12) .
C20 C21 1.376(13) .
C21 C22 1.403(12) .
C23 C24 1.446(11) .
O9 Sm2 2.387(6) 2_856
